data_4345304
loop_
_publ_author_name
'Petrus, Rafa\/l'
'Utko, J\'ozef'
'Lis, Tadeusz'
'Sobota, Piotr'

_publ_section_title
;
 Impact of Group 13 Metals on Cp2TiCl2 Reduction and Structural
 Characterization of Resulting Compounds
;
_journal_name_full 'Inorganic Chemistry'
_journal_paper_doi 10.1021/acs.inorgchem.6b02824
_journal_year 2017
_chemical_formula_moiety 'C16 H24 Cl2 O4 Ti2'
_chemical_formula_sum 'C16 H24 Cl2 O4 Ti2'
_chemical_formula_weight 446.99
_space_group_crystal_system monoclinic
_space_group_IT_number 14
_space_group_name_Hall '-P 2yn'
_space_group_name_H-M_alt 'P 1 21/n 1'
_symmetry_space_group_name_Hall '-P 2yn'
_symmetry_space_group_name_H-M 'P 1 21/n 1'
_atom_sites_solution_hydrogens geom
_audit_creation_method SHELXL-2014/7
_cell_angle_alpha 90
_cell_angle_beta 101.98(4)
_cell_angle_gamma 90
_cell_formula_units_Z 2
_cell_length_a 8.6249(19)
_cell_length_b 7.1156(18)
_cell_length_c 15.685(5)
_cell_measurement_reflns_used 1624
_cell_measurement_temperature 80(2)
_cell_measurement_theta_max 30.6799
_cell_measurement_theta_min 2.8569
_cell_volume 941.6(5)
_computing_cell_refinement 'CrysAlis PRO (Agilent, 2011)'
_computing_data_collection 'CrysAlis PRO (Agilent, 2011)'
_computing_data_reduction 'CrysAlis PRO (Agilent, 2011)'
_computing_molecular_graphics 'DIAMOND  (Brandenburg, 2007)'
_computing_publication_material 'SHELXL-2014/7 (Sheldrick, 2014)'
_computing_structure_refinement 'SHELXL-2014/7 (Sheldrick, 2014)'
_computing_structure_solution 'SHELXS-2014/7 (Sheldrick, 2014)'
_diffrn_ambient_temperature 80(2)
_diffrn_measured_fraction_theta_full 0.973
_diffrn_measured_fraction_theta_max 0.843
_diffrn_measurement_device_type 'Xcalibur, Ruby'
_diffrn_measurement_method \w
_diffrn_radiation_type MoK\a
_diffrn_radiation_wavelength 0.71073
_diffrn_reflns_av_R_equivalents 0.0383
_diffrn_reflns_av_unetI/netI 0.0549
_diffrn_reflns_Laue_measured_fraction_full 0.973
_diffrn_reflns_Laue_measured_fraction_max 0.843
_diffrn_reflns_limit_h_max 12
_diffrn_reflns_limit_h_min -9
_diffrn_reflns_limit_k_max 8
_diffrn_reflns_limit_k_min -10
_diffrn_reflns_limit_l_max 18
_diffrn_reflns_limit_l_min -21
_diffrn_reflns_number 3974
_diffrn_reflns_point_group_measured_fraction_full 0.973
_diffrn_reflns_point_group_measured_fraction_max 0.843
_diffrn_reflns_theta_full 25.500
_diffrn_reflns_theta_max 30.748
_diffrn_reflns_theta_min 2.987
_diffrn_source 'Enhance (Mo) X-ray Source'
_exptl_absorpt_coefficient_mu 1.148
_exptl_absorpt_correction_T_max 0.946
_exptl_absorpt_correction_T_min 0.834
_exptl_absorpt_correction_type analytical
_exptl_absorpt_process_details
;
CrysAlisPro, Agilent Technologies,
Version 1.171.36.28 (release 01-02-2013 CrysAlis171 .NET)
(compiled Feb  1 2013,16:14:44)
Analytical numeric absorption correction using a multifaceted crystal
model based on expressions derived by R.C. Clark & J.S. Reid.
(Clark, R. C. & Reid, J. S. (1995). Acta Cryst. A51, 887-897)
;
_exptl_crystal_colour green
_exptl_crystal_density_diffrn 1.577
_exptl_crystal_description plate
_exptl_crystal_F_000 460
_exptl_crystal_size_max 0.200
_exptl_crystal_size_mid 0.040
_exptl_crystal_size_min 0.020
_refine_diff_density_max 1.261
_refine_diff_density_min -0.356
_refine_diff_density_rms 0.134
_refine_ls_extinction_method none
_refine_ls_goodness_of_fit_ref 1.094
_refine_ls_hydrogen_treatment constr
_refine_ls_matrix_type full
_refine_ls_number_parameters 110
_refine_ls_number_reflns 2476
_refine_ls_number_restraints 0
_refine_ls_restrained_S_all 1.094
_refine_ls_R_factor_all 0.0662
_refine_ls_R_factor_gt 0.0539
_refine_ls_shift/su_max 0.001
_refine_ls_shift/su_mean 0.000
_refine_ls_structure_factor_coef Fsqd
_refine_ls_weighting_details 'w=1/[\s^2^(Fo^2^)+(0.0718P)^2^] where P=(Fo^2^+2Fc^2^)/3'
_refine_ls_weighting_scheme calc
_refine_ls_wR_factor_gt 0.1249
_refine_ls_wR_factor_ref 0.1342
_reflns_Friedel_coverage 0.000
_reflns_number_gt 2074
_reflns_number_total 2476
_reflns_threshold_expression 'I > 2\s(I)'
_cod_data_source_file ic6b02824_si_001.cif
_cod_data_source_block 6A
_cod_database_code 4345304
_shelx_shelxl_version_number 2014/7
_shelx_space_group_comment
;
The symmetry employed for this shelxl refinement is uniquely defined
by the following loop, which should always be used as a source of
symmetry information in preference to the above space-group names.
They are only intended as comments.
;
_shelx_estimated_absorpt_t_min 0.803
_shelx_estimated_absorpt_t_max 0.977

loop_
_space_group_symop_operation_xyz
'x, y, z'
'-x+1/2, y+1/2, -z+1/2'
'-x, -y, -z'
'x-1/2, -y-1/2, z-1/2'

loop_
_atom_site_label
_atom_site_type_symbol
_atom_site_fract_x
_atom_site_fract_y
_atom_site_fract_z
_atom_site_U_iso_or_equiv
_atom_site_adp_type
_atom_site_occupancy
_atom_site_site_symmetry_order
_atom_site_calc_flag
_atom_site_refinement_flags_posn
_atom_site_refinement_flags_adp
Ti1 Ti 0.43505(5) 0.53156(6) 0.58867(3) 0.01640(16) Uani 1 1 d . .
Cl1 Cl 0.27965(8) 0.25833(10) 0.60446(5) 0.0283(2) Uani 1 1 d . .
O1A O 0.4243(2) 0.6349(2) 0.47005(11) 0.0170(4) Uani 1 1 d . .
C1A C 0.3363(3) 0.8023(4) 0.44619(18) 0.0212(5) Uani 1 1 d . .
H1A1 H 0.3214 0.8234 0.3826 0.025 Uiso 1 1 calc R U
H1A2 H 0.3939 0.9114 0.4767 0.025 Uiso 1 1 calc R U
C2A C 0.1773(3) 0.7811(4) 0.4713(2) 0.0261(6) Uani 1 1 d . .
H2A1 H 0.1317 0.9060 0.4793 0.031 Uiso 1 1 calc R U
H2A2 H 0.1025 0.7124 0.4254 0.031 Uiso 1 1 calc R U
O2A O 0.2053(2) 0.6768(3) 0.55211(13) 0.0235(4) Uani 1 1 d . .
C3A C 0.0742(4) 0.6819(5) 0.5948(2) 0.0386(8) Uani 1 1 d . .
H3A1 H 0.0651 0.8080 0.6184 0.058 Uiso 1 1 calc R U
H3A2 H 0.0911 0.5901 0.6424 0.058 Uiso 1 1 calc R U
H3A3 H -0.0235 0.6511 0.5529 0.058 Uiso 1 1 calc R U
C11 C 0.5656(4) 0.5208(5) 0.73864(19) 0.0311(7) Uani 1 1 d . .
H11 H 0.5610 0.4115 0.7728 0.037 Uiso 1 1 calc R U
C21 C 0.4554(4) 0.6716(5) 0.72601(19) 0.0354(8) Uani 1 1 d . .
H21 H 0.3637 0.6813 0.7504 0.042 Uiso 1 1 calc R U
C31 C 0.5058(3) 0.8041(5) 0.6710(2) 0.0315(7) Uani 1 1 d . .
H31 H 0.4546 0.9196 0.6524 0.038 Uiso 1 1 calc R U
C41 C 0.6442(3) 0.7366(4) 0.6485(2) 0.0276(6) Uani 1 1 d . .
H41 H 0.7023 0.7967 0.6109 0.033 Uiso 1 1 calc R U
C51 C 0.6821(3) 0.5630(4) 0.69151(17) 0.0247(6) Uani 1 1 d . .
H51 H 0.7718 0.4874 0.6889 0.030 Uiso 1 1 calc R U

loop_
_atom_site_aniso_label
_atom_site_aniso_U_11
_atom_site_aniso_U_22
_atom_site_aniso_U_33
_atom_site_aniso_U_23
_atom_site_aniso_U_13
_atom_site_aniso_U_12
Ti1 0.0165(2) 0.0167(3) 0.0162(3) 0.00000(17) 0.00395(17) 0.00137(16)
Cl1 0.0249(3) 0.0229(4) 0.0402(4) 0.0076(3) 0.0140(3) 0.0000(2)
O1A 0.0174(8) 0.0156(8) 0.0179(8) 0.0014(7) 0.0039(7) 0.0033(6)
C1A 0.0228(12) 0.0148(12) 0.0256(13) 0.0026(10) 0.0039(10) 0.0036(10)
C2A 0.0218(12) 0.0235(14) 0.0322(15) 0.0070(12) 0.0042(11) 0.0055(10)
O2A 0.0199(9) 0.0274(10) 0.0247(10) 0.0026(8) 0.0081(7) 0.0052(8)
C3A 0.0291(15) 0.049(2) 0.0435(19) 0.0072(16) 0.0206(14) 0.0126(14)
C11 0.0329(15) 0.0425(18) 0.0161(13) 0.0032(12) 0.0011(12) 0.0040(13)
C21 0.0321(16) 0.054(2) 0.0199(14) -0.0101(14) 0.0043(12) 0.0086(14)
C31 0.0321(15) 0.0279(15) 0.0298(15) -0.0115(13) -0.0044(12) 0.0049(12)
C41 0.0285(14) 0.0212(14) 0.0286(15) -0.0042(11) -0.0046(12) -0.0045(10)
C51 0.0222(12) 0.0289(15) 0.0198(13) -0.0030(11) -0.0030(10) 0.0041(10)

loop_
_atom_type_symbol
_atom_type_description
_atom_type_scat_dispersion_real
_atom_type_scat_dispersion_imag
_atom_type_scat_source
C C 0.0033 0.0016 'International Tables Vol C Tables 4.2.6.8 and 6.1.1.4'
H H 0.0000 0.0000 'International Tables Vol C Tables 4.2.6.8 and 6.1.1.4'
O O 0.0106 0.0060 'International Tables Vol C Tables 4.2.6.8 and 6.1.1.4'
Cl Cl 0.1484 0.1585 'International Tables Vol C Tables 4.2.6.8 and 6.1.1.4'
Ti Ti 0.2776 0.4457 'International Tables Vol C Tables 4.2.6.8 and 6.1.1.4'

loop_
_geom_angle_atom_site_label_1
_geom_angle_atom_site_label_2
_geom_angle_atom_site_label_3
_geom_angle
_geom_angle_site_symmetry_1
_geom_angle_site_symmetry_3
O1A Ti1 O1A 73.10(8) . 3_666
O1A Ti1 O2A 73.61(8) . .
O1A Ti1 O2A 137.72(8) 3_666 .
O1A Ti1 C31 99.59(10) . .
O1A Ti1 C31 128.13(9) 3_666 .
O2A Ti1 C31 82.66(10) . .
O1A Ti1 C21 133.09(11) . .
O1A Ti1 C21 136.12(10) 3_666 .
O2A Ti1 C21 86.07(10) . .
C31 Ti1 C21 34.91(12) . .
O1A Ti1 C41 91.51(10) . .
O1A Ti1 C41 93.51(9) 3_666 .
O2A Ti1 C41 112.70(10) . .
C31 Ti1 C41 34.65(11) . .
C21 Ti1 C41 57.79(12) . .
O1A Ti1 C11 148.82(10) . .
O1A Ti1 C11 102.85(10) 3_666 .
O2A Ti1 C11 119.07(10) . .
C31 Ti1 C11 57.81(11) . .
C21 Ti1 C11 34.88(11) . .
C41 Ti1 C11 57.52(11) . .
O1A Ti1 C51 117.23(9) . .
O1A Ti1 C51 80.21(9) 3_666 .
O2A Ti1 C51 139.13(9) . .
C31 Ti1 C51 57.22(10) . .
C21 Ti1 C51 57.11(10) . .
C41 Ti1 C51 34.55(10) . .
C11 Ti1 C51 33.94(11) . .
O1A Ti1 Cl1 118.55(6) . .
O1A Ti1 Cl1 88.48(6) 3_666 .
O2A Ti1 Cl1 85.15(6) . .
C31 Ti1 Cl1 134.47(9) . .
C21 Ti1 Cl1 100.71(10) . .
C41 Ti1 Cl1 148.94(8) . .
C11 Ti1 Cl1 91.81(9) . .
C51 Ti1 Cl1 116.24(8) . .
O1A Ti1 Ti1 37.19(5) . 3_666
O1A Ti1 Ti1 35.90(5) 3_666 3_666
O2A Ti1 Ti1 107.12(6) . 3_666
C31 Ti1 Ti1 119.49(9) . 3_666
C21 Ti1 Ti1 150.94(9) . 3_666
C41 Ti1 Ti1 93.15(8) . 3_666
C11 Ti1 Ti1 131.68(8) . 3_666
C51 Ti1 Ti1 99.96(8) . 3_666
Cl1 Ti1 Ti1 106.03(3) . 3_666
C1A O1A Ti1 118.43(15) . .
C1A O1A Ti1 134.54(16) . 3_666
Ti1 O1A Ti1 106.91(8) . 3_666
O1A C1A C2A 108.2(2) . .
O1A C1A H1A1 110.1 . .
C2A C1A H1A1 110.1 . .
O1A C1A H1A2 110.1 . .
C2A C1A H1A2 110.1 . .
H1A1 C1A H1A2 108.4 . .
O2A C2A C1A 106.5(2) . .
O2A C2A H2A1 110.4 . .
C1A C2A H2A1 110.4 . .
O2A C2A H2A2 110.4 . .
C1A C2A H2A2 110.4 . .
H2A1 C2A H2A2 108.6 . .
C3A O2A C2A 113.2(2) . .
C3A O2A Ti1 130.27(18) . .
C2A O2A Ti1 116.55(15) . .
O2A C3A H3A1 109.5 . .
O2A C3A H3A2 109.5 . .
H3A1 C3A H3A2 109.5 . .
O2A C3A H3A3 109.5 . .
H3A1 C3A H3A3 109.5 . .
H3A2 C3A H3A3 109.5 . .
C51 C11 C21 107.3(3) . .
C51 C11 Ti1 73.50(16) . .
C21 C11 Ti1 70.94(17) . .
C51 C11 H11 126.3 . .
C21 C11 H11 126.3 . .
Ti1 C11 H11 121.0 . .
C31 C21 C11 108.0(3) . .
C31 C21 Ti1 72.27(17) . .
C11 C21 Ti1 74.18(18) . .
C31 C21 H21 126.0 . .
C11 C21 H21 126.0 . .
Ti1 C21 H21 119.4 . .
C41 C31 C21 108.3(3) . .
C41 C31 Ti1 73.39(17) . .
C21 C31 Ti1 72.82(18) . .
C41 C31 H31 125.8 . .
C21 C31 H31 125.8 . .
Ti1 C31 H31 119.7 . .
C31 C41 C51 107.7(3) . .
C31 C41 Ti1 71.96(16) . .
C51 C41 Ti1 74.38(16) . .
C31 C41 H41 126.2 . .
C51 C41 H41 126.2 . .
Ti1 C41 H41 119.4 . .
C11 C51 C41 108.7(3) . .
C11 C51 Ti1 72.56(16) . .
C41 C51 Ti1 71.07(15) . .
C11 C51 H51 125.7 . .
C41 C51 H51 125.7 . .
Ti1 C51 H51 122.4 . .

loop_
_geom_bond_atom_site_label_1
_geom_bond_atom_site_label_2
_geom_bond_distance
_geom_bond_site_symmetry_2
Ti1 O1A 1.9848(19) .
Ti1 O1A 2.0460(18) 3_666
Ti1 O2A 2.2027(19) .
Ti1 C31 2.340(3) .
Ti1 C21 2.347(3) .
Ti1 C41 2.358(3) .
Ti1 C11 2.389(3) .
Ti1 C51 2.401(3) .
Ti1 Cl1 2.4032(9) .
Ti1 Ti1 3.2384(14) 3_666
O1A C1A 1.420(3) .
O1A Ti1 2.0460(18) 3_666
C1A C2A 1.511(4) .
C1A H1A1 0.9900 .
C1A H1A2 0.9900 .
C2A O2A 1.445(3) .
C2A H2A1 0.9900 .
C2A H2A2 0.9900 .
O2A C3A 1.429(3) .
C3A H3A1 0.9800 .
C3A H3A2 0.9800 .
C3A H3A3 0.9800 .
C11 C51 1.398(4) .
C11 C21 1.420(4) .
C11 H11 0.9500 .
C21 C31 1.406(5) .
C21 H21 0.9500 .
C31 C41 1.399(4) .
C31 H31 0.9500 .
C41 C51 1.414(4) .
C41 H41 0.9500 .
C51 H51 0.9500 .

loop_
_geom_torsion_atom_site_label_1
_geom_torsion_atom_site_label_2
_geom_torsion_atom_site_label_3
_geom_torsion_atom_site_label_4
_geom_torsion
_geom_torsion_site_symmetry_1
Ti1 O1A C1A C2A -47.7(3) .
Ti1 O1A C1A C2A 137.1(2) 3_666
O1A C1A C2A O2A 36.3(3) .
C1A C2A O2A C3A 166.5(3) .
C1A C2A O2A Ti1 -14.9(3) .
C51 C11 C21 C31 0.1(3) .
Ti1 C11 C21 C31 -64.9(2) .
C51 C11 C21 Ti1 65.0(2) .
C11 C21 C31 C41 0.8(3) .
Ti1 C21 C31 C41 -65.3(2) .
C11 C21 C31 Ti1 66.1(2) .
C21 C31 C41 C51 -1.4(3) .
Ti1 C31 C41 C51 -66.36(19) .
C21 C31 C41 Ti1 65.0(2) .
C21 C11 C51 C41 -1.0(3) .
Ti1 C11 C51 C41 62.29(19) .
C21 C11 C51 Ti1 -63.3(2) .
C31 C41 C51 C11 1.5(3) .
Ti1 C41 C51 C11 -63.2(2) .
C31 C41 C51 Ti1 64.75(19) .
